data_7700410
loop_
_publ_author_name
'Ali, Hasrat'
'Gu\'erin, Brigitte'
'van Lier, Johan E.'

_publ_section_title
;
 gem-Dibromovinyl boron dipyrrins: synthesis, spectral properties and
 crystal structures.
;
_journal_issue 30
_journal_name_full 'Dalton transactions (Cambridge, England : 2003)'
_journal_page_first 11492
_journal_page_last 11507
_journal_paper_doi 10.1039/c9dt02309g
_journal_volume 48
_journal_year 2019
_chemical_absolute_configuration ad
_chemical_compound_source 'synthesis as described'
_chemical_formula_moiety 'C21 H19 B1 Br2 F2 N2'
_chemical_formula_sum 'C21 H19 B Br2 F2 N2'
_chemical_formula_weight 508.01
_space_group_IT_number 19
_space_group_name_Hall 'P 2ac 2ab'
_space_group_name_H-M_alt 'P 21 21 21'
_symmetry_cell_setting orthorhombic
_symmetry_Int_Tables_number 19
_symmetry_space_group_name_Hall 'P 2ac 2ab'
_symmetry_space_group_name_H-M 'P 21 21 21'
_atom_sites_solution_hydrogens geom
_atom_sites_solution_primary direct
_atom_sites_solution_secondary difmap
_audit_block_doi 10.5517/ccdc.csd.cc22jls0
_audit_conform_dict_location ftp://ftp.iucr.org/pub/cif_core.dic
_audit_conform_dict_name cif_core.dic
_audit_conform_dict_version 2.4
_audit_creation_date 2016-10-11T10:21:56-00:00
_audit_creation_method 'WinGX routine CIF_UPDATE'
_audit_update_record
;
2019-06-12 deposited with the CCDC.    2019-07-02 downloaded from the CCDC.
;
_cell_angle_alpha 90
_cell_angle_beta 90
_cell_angle_gamma 90
_cell_formula_units_Z 4
_cell_length_a 6.9896(3)
_cell_length_b 10.5341(4)
_cell_length_c 27.6530(10)
_cell_measurement_reflns_used 9971
_cell_measurement_temperature 173(2)
_cell_measurement_theta_max 71.1036
_cell_measurement_theta_min 4.4916
_cell_measurement_wavelength 1.54186
_cell_volume 2036.07(14)
_computing_cell_refinement 'SAINT V8.27B integration software'
_computing_data_collection 'Bruker APEX2 software'
_computing_data_reduction 'SORTAV (Blessing, 1995)'
_computing_molecular_graphics 'Ortep-3 for Windows (Farrugia, 1997)'
_computing_publication_material 'WinGX publication routines (Farrugia, 1999)'
_computing_structure_refinement 'SHELXL-97 (Sheldrick, 2008)'
_computing_structure_solution 'SHELXS-97 (Sheldrick, 1997)'
_diffrn_ambient_temperature 173(2)
_diffrn_detector 'APEX-II CCD'
_diffrn_measured_fraction_theta_full 0.995
_diffrn_measured_fraction_theta_max 0.929
_diffrn_measurement_device '\k-geometry diffractometer'
_diffrn_measurement_device_type 'Bruker APEX-II'
_diffrn_measurement_method '\f or \w oscillation scans'
_diffrn_orient_matrix_type 'x-axis to radiation source'
_diffrn_orient_matrix_UB_11 -0.04962
_diffrn_orient_matrix_UB_12 0.315567E-1
_diffrn_orient_matrix_UB_13 -0.317161E-1
_diffrn_orient_matrix_UB_21 -0.796375E-1
_diffrn_orient_matrix_UB_22 -0.783703E-1
_diffrn_orient_matrix_UB_23 -0.335549E-2
_diffrn_orient_matrix_UB_31 -0.108003
_diffrn_orient_matrix_UB_32 0.432891E-1
_diffrn_orient_matrix_UB_33 0.170455E-1
_diffrn_radiation_monochromator graphite
_diffrn_radiation_probe x-ray
_diffrn_radiation_type CuK\a
_diffrn_radiation_wavelength 1.54186
_diffrn_reflns_av_R_equivalents 0.0584
_diffrn_reflns_av_unetI/netI 0.0547
_diffrn_reflns_limit_h_max 7
_diffrn_reflns_limit_h_min -8
_diffrn_reflns_limit_k_max 12
_diffrn_reflns_limit_k_min -11
_diffrn_reflns_limit_l_max 33
_diffrn_reflns_limit_l_min -30
_diffrn_reflns_number 11447
_diffrn_reflns_reduction_process
;
 Scaled and merged with Sortav
 R.H. Blessing, (1987) Cryst. Rev. 1, 3-58
 R.H. Blessing, (1989) J. Appl. Cryst. 22, 396-397
;
_diffrn_reflns_theta_full 70
_diffrn_reflns_theta_max 75.59
_diffrn_reflns_theta_min 4.49
_diffrn_source 'sealed x-ray tube'
_exptl_absorpt_coefficient_mu 5.282
_exptl_absorpt_correction_T_max 0.753
_exptl_absorpt_correction_T_min 0.395
_exptl_absorpt_correction_type multi-scan
_exptl_absorpt_process_details
;
SADABS-2012/1 - Bruker AXS area detector scaling and absorption correction
;
_exptl_crystal_colour purple
_exptl_crystal_density_diffrn 1.657
_exptl_crystal_density_method 'not measured'
_exptl_crystal_description needle
_exptl_crystal_F_000 1008
_exptl_crystal_size_max 0.375
_exptl_crystal_size_mid 0.096
_exptl_crystal_size_min 0.04
_refine_diff_density_max 0.559
_refine_diff_density_min -0.6
_refine_diff_density_rms 0.082
_refine_ls_abs_structure_details 'Flack H D (1983), Acta Cryst. A39, 876-881'
_refine_ls_abs_structure_Flack 0.00(3)
_refine_ls_extinction_method none
_refine_ls_goodness_of_fit_ref 1.047
_refine_ls_hydrogen_treatment constr
_refine_ls_matrix_type full
_refine_ls_number_parameters 258
_refine_ls_number_reflns 3871
_refine_ls_number_restraints 1
_refine_ls_restrained_S_all 1.061
_refine_ls_R_factor_all 0.0503
_refine_ls_R_factor_gt 0.0429
_refine_ls_shift/su_max 0.001
_refine_ls_shift/su_mean 0
_refine_ls_structure_factor_coef Fsqd
_refine_ls_weighting_details 'calc w=1/[\s^2^(Fo^2^)+(0.0432P)^2^+1.7769P] where P=(Fo^2^+2Fc^2^)/3'
_refine_ls_weighting_scheme calc
_refine_ls_wR_factor_gt 0.103
_refine_ls_wR_factor_ref 0.1085
_reflns_number_gt 3422
_reflns_number_total 3871
_reflns_threshold_expression >2\s(I)
_cod_data_source_file c9dt02309g2.cif
_cod_data_source_block cu_van_lier_ha_4109b_0m
_cod_depositor_comments 'Adding full bibliography for 7700406--7700415.cif.'
_cod_database_code 7700410

loop_
_symmetry_equiv_pos_as_xyz
'x, y, z'
'-x+1/2, -y, z+1/2'
'x+1/2, -y+1/2, -z'
'-x, y+1/2, -z+1/2'

loop_
_atom_site_label
_atom_site_type_symbol
_atom_site_fract_x
_atom_site_fract_y
_atom_site_fract_z
_atom_site_U_iso_or_equiv
_atom_site_adp_type
_atom_site_occupancy
_atom_site_symmetry_multiplicity
_atom_site_calc_flag
_atom_site_refinement_flags
_atom_site_disorder_assembly
_atom_site_disorder_group
C1 C 0.1172(7) 0.7490(4) 0.17007(16) 0.0363(10) Uani 1 1 d . . .
C2 C 0.2521(7) 0.7177(4) 0.13417(16) 0.0370(11) Uani 1 1 d . . .
C3 C 0.2056(7) 0.5969(4) 0.11649(14) 0.0324(10) Uani 1 1 d . . .
C4 C 0.0340(6) 0.5608(4) 0.14070(15) 0.0319(9) Uani 1 1 d . . .
C5 C -0.0814(6) 0.4539(4) 0.13665(14) 0.0313(9) Uani 1 1 d . . .
C6 C -0.2522(6) 0.4418(4) 0.16324(15) 0.0322(9) Uani 1 1 d . . .
C7 C -0.4001(7) 0.3495(4) 0.16257(16) 0.0354(10) Uani 1 1 d . . .
C8 C -0.5375(7) 0.3884(4) 0.19497(17) 0.0368(10) Uani 1 1 d . . .
H8 H -0.6542 0.3458 0.202 0.044 Uiso 1 1 calc R . .
C9 C -0.4736(7) 0.5032(4) 0.21597(16) 0.0347(10) Uani 1 1 d . . .
C10 C 0.1141(9) 0.8676(5) 0.20006(18) 0.0502(13) Uani 1 1 d . . .
H10A H 0.0202 0.9271 0.1867 0.075 Uiso 1 1 calc R . .
H10B H 0.2412 0.9068 0.1997 0.075 Uiso 1 1 calc R . .
H10C H 0.0788 0.8463 0.2334 0.075 Uiso 1 1 calc R . .
C11 C 0.4164(7) 0.7977(5) 0.12115(18) 0.0425(11) Uani 1 1 d . A .
H11 H 0.502 0.8197 0.1465 0.051 Uiso 1 1 calc R . .
C12 C 0.4558(8) 0.8411(5) 0.07828(18) 0.0460(12) Uani 1 1 d . . .
C13 C 0.3189(7) 0.5239(4) 0.08004(16) 0.0379(10) Uani 1 1 d . . .
H13A H 0.2623 0.5355 0.0479 0.057 Uiso 1 1 calc R . .
H13B H 0.3175 0.4335 0.0885 0.057 Uiso 1 1 calc R . .
H13C H 0.4511 0.5548 0.0798 0.057 Uiso 1 1 calc R . .
C14 C -0.0295(6) 0.3483(4) 0.10278(16) 0.0304(9) Uani 1 1 d . . .
C15 C -0.0622(6) 0.3615(5) 0.05363(15) 0.0353(10) Uani 1 1 d . . .
H15 H -0.1113 0.4391 0.0414 0.042 Uiso 1 1 calc R . .
C16 C -0.0239(7) 0.2625(5) 0.02233(18) 0.0453(12) Uani 1 1 d . . .
H16 H -0.0465 0.2721 -0.0113 0.054 Uiso 1 1 calc R . .
C17 C 0.0474(7) 0.1494(5) 0.04012(19) 0.0438(12) Uani 1 1 d . . .
H17 H 0.072 0.0806 0.0188 0.053 Uiso 1 1 calc R . .
C18 C 0.0827(7) 0.1365(5) 0.08878(19) 0.0418(11) Uani 1 1 d . . .
H18 H 0.1354 0.0596 0.1008 0.05 Uiso 1 1 calc R . .
C19 C 0.0419(6) 0.2352(4) 0.12064(17) 0.0341(10) Uani 1 1 d . . .
H19 H 0.063 0.2249 0.1544 0.041 Uiso 1 1 calc R . .
C20 C -0.4155(7) 0.2320(5) 0.13202(18) 0.0405(11) Uani 1 1 d . . .
H20A H -0.5461 0.1987 0.1338 0.061 Uiso 1 1 calc R . .
H20B H -0.3255 0.1679 0.1439 0.061 Uiso 1 1 calc R . .
H20C H -0.3847 0.2529 0.0984 0.061 Uiso 1 1 calc R . .
C21 C -0.5723(8) 0.5779(5) 0.25399(19) 0.0469(12) Uani 1 1 d . . .
H21A H -0.5606 0.6686 0.2467 0.07 Uiso 1 1 calc R . .
H21B H -0.5136 0.5601 0.2855 0.07 Uiso 1 1 calc R . .
H21C H -0.7079 0.5543 0.2549 0.07 Uiso 1 1 calc R . .
B1 B -0.1818(9) 0.6534(4) 0.20996(17) 0.0346(11) Uani 1 1 d . . .
Br1A Br 0.3200(3) 0.81559(19) 0.02086(9) 0.04760(19) Uani 0.630(5) 1 d PD A 1
Br2A Br 0.6661(3) 0.95005(15) 0.06250(8) 0.04760(19) Uani 0.630(5) 1 d PD A 1
Br1B Br 0.2726(6) 0.8168(3) 0.02756(15) 0.04760(19) Uani 0.370(5) 1 d PD A 2
Br2B Br 0.6949(6) 0.9282(3) 0.07461(12) 0.04760(19) Uani 0.370(5) 1 d PD A 2
F1 F -0.2900(4) 0.7640(2) 0.20621(10) 0.0449(7) Uani 1 1 d . . .
F2 F -0.1117(4) 0.6439(3) 0.25692(9) 0.0444(7) Uani 1 1 d . . .
N1 N -0.3046(6) 0.5361(3) 0.19685(12) 0.0341(8) Uani 1 1 d . . .
N2 N -0.0129(5) 0.6569(3) 0.17347(13) 0.0329(8) Uani 1 1 d . . .

loop_
_atom_site_aniso_label
_atom_site_aniso_U_11
_atom_site_aniso_U_22
_atom_site_aniso_U_33
_atom_site_aniso_U_23
_atom_site_aniso_U_13
_atom_site_aniso_U_12
C1 0.042(3) 0.034(2) 0.033(2) 0.0003(19) 0.001(2) -0.004(2)
C2 0.039(3) 0.038(2) 0.034(2) -0.0007(19) -0.002(2) -0.007(2)
C3 0.033(2) 0.037(2) 0.027(2) 0.0023(17) 0.0004(18) -0.001(2)
C4 0.035(2) 0.030(2) 0.031(2) -0.0009(18) -0.0032(18) -0.005(2)
C5 0.033(2) 0.034(2) 0.027(2) 0.0037(18) -0.0059(18) 0.001(2)
C6 0.035(2) 0.031(2) 0.031(2) 0.0025(18) -0.0001(17) -0.0003(19)
C7 0.036(2) 0.039(3) 0.032(2) 0.0020(19) 0.0001(19) -0.001(2)
C8 0.031(3) 0.037(2) 0.042(2) 0.002(2) -0.001(2) 0.002(2)
C9 0.032(2) 0.038(2) 0.035(2) -0.0027(19) 0.0036(19) 0.002(2)
C10 0.064(4) 0.044(3) 0.042(3) -0.011(2) 0.002(2) -0.014(3)
C11 0.041(3) 0.042(3) 0.044(3) -0.007(2) -0.002(2) -0.006(2)
C12 0.054(3) 0.033(3) 0.051(3) -0.006(2) 0.010(2) -0.009(2)
C13 0.035(2) 0.038(2) 0.041(2) -0.0020(19) 0.005(2) 0.002(2)
C14 0.027(2) 0.029(2) 0.036(2) -0.0030(18) -0.0002(19) -0.0047(18)
C15 0.032(2) 0.039(2) 0.035(2) 0.0022(19) 0.0034(19) 0.003(2)
C16 0.047(3) 0.056(3) 0.033(2) -0.002(2) 0.001(2) -0.002(2)
C17 0.036(3) 0.043(3) 0.053(3) -0.020(2) 0.009(2) 0.000(2)
C18 0.032(3) 0.032(2) 0.061(3) -0.002(2) 0.001(2) 0.001(2)
C19 0.031(2) 0.035(2) 0.037(2) 0.0026(19) -0.0012(19) -0.001(2)
C20 0.035(2) 0.042(3) 0.045(3) -0.003(2) 0.001(2) -0.009(2)
C21 0.048(3) 0.045(3) 0.048(3) -0.005(2) 0.008(2) 0.001(3)
B1 0.045(3) 0.028(2) 0.030(2) -0.0004(19) 0.004(2) 0.004(2)
Br1A 0.0588(7) 0.0459(3) 0.0381(6) 0.0041(3) 0.0086(4) -0.0166(4)
Br2A 0.0588(7) 0.0459(3) 0.0381(6) 0.0041(3) 0.0086(4) -0.0166(4)
Br1B 0.0588(7) 0.0459(3) 0.0381(6) 0.0041(3) 0.0086(4) -0.0166(4)
Br2B 0.0588(7) 0.0459(3) 0.0381(6) 0.0041(3) 0.0086(4) -0.0166(4)
F1 0.0494(17) 0.0367(13) 0.0487(15) -0.0023(12) 0.0074(13) 0.0052(13)
F2 0.0596(18) 0.0437(15) 0.0300(13) -0.0021(11) -0.0040(12) -0.0094(14)
N1 0.036(2) 0.0366(19) 0.0297(17) -0.0020(15) 0.0002(16) -0.0019(19)
N2 0.036(2) 0.0316(19) 0.0315(18) -0.0020(15) 0.0042(16) -0.0045(17)

loop_
_atom_type_symbol
_atom_type_description
_atom_type_scat_dispersion_real
_atom_type_scat_dispersion_imag
_atom_type_scat_source
C C 0.0181 0.0091 'International Tables Vol C Tables 4.2.6.8 and 6.1.1.4'
H H 0 0 'International Tables Vol C Tables 4.2.6.8 and 6.1.1.4'
B B 0.009 0.0039 'International Tables Vol C Tables 4.2.6.8 and 6.1.1.4'
Br Br -0.6763 1.2805 'International Tables Vol C Tables 4.2.6.8 and 6.1.1.4'
F F 0.0727 0.0534 'International Tables Vol C Tables 4.2.6.8 and 6.1.1.4'
N N 0.0311 0.018 'International Tables Vol C Tables 4.2.6.8 and 6.1.1.4'

loop_
_geom_angle_atom_site_label_1
_geom_angle_atom_site_label_2
_geom_angle_atom_site_label_3
_geom_angle
N2 C1 C2 109.6(4)
N2 C1 C10 123.9(4)
C2 C1 C10 126.5(4)
C3 C2 C1 107.7(4)
C3 C2 C11 128.1(4)
C1 C2 C11 124.2(4)
C2 C3 C4 105.9(4)
C2 C3 C13 125.4(4)
C4 C3 C13 128.7(4)
C5 C4 N2 120.2(4)
C5 C4 C3 131.8(4)
N2 C4 C3 108.0(4)
C4 C5 C6 121.6(4)
C4 C5 C14 120.7(4)
C6 C5 C14 117.7(4)
C5 C6 N1 120.1(4)
C5 C6 C7 132.3(4)
N1 C6 C7 107.6(4)
C8 C7 C6 107.2(4)
C8 C7 C20 124.2(4)
C6 C7 C20 128.6(4)
C7 C8 C9 107.6(4)
N1 C9 C8 109.7(4)
N1 C9 C21 123.5(4)
C8 C9 C21 126.7(4)
C12 C11 C2 126.2(5)
C11 C12 Br1A 128.1(4)
C11 C12 Br2B 113.8(4)
Br1A C12 Br2B 117.9(3)
C11 C12 Br2A 125.5(4)
Br1A C12 Br2A 106.4(3)
Br2B C12 Br2A 13.62(8)
C11 C12 Br1B 118.6(4)
Br1A C12 Br1B 11.43(8)
Br2B C12 Br1B 127.6(3)
Br2A C12 Br1B 115.2(3)
C19 C14 C15 119.7(4)
C19 C14 C5 120.2(4)
C15 C14 C5 119.9(4)
C16 C15 C14 120.5(4)
C15 C16 C17 119.8(4)
C18 C17 C16 119.9(4)
C17 C18 C19 120.6(5)
C14 C19 C18 119.4(4)
F2 B1 F1 108.7(4)
F2 B1 N1 110.9(3)
F1 B1 N1 110.4(4)
F2 B1 N2 109.9(4)
F1 B1 N2 110.1(4)
N1 B1 N2 106.8(3)
C9 N1 C6 107.9(4)
C9 N1 B1 127.1(4)
C6 N1 B1 125.0(4)
C1 N2 C4 108.7(4)
C1 N2 B1 125.6(4)
C4 N2 B1 125.6(4)

loop_
_geom_bond_atom_site_label_1
_geom_bond_atom_site_label_2
_geom_bond_distance
C1 N2 1.333(6)
C1 C2 1.408(6)
C1 C10 1.499(6)
C2 C3 1.401(6)
C2 C11 1.469(7)
C3 C4 1.425(6)
C3 C13 1.495(6)
C4 C5 1.390(6)
C4 N2 1.398(5)
C5 C6 1.407(6)
C5 C14 1.499(6)
C6 N1 1.409(5)
C6 C7 1.420(6)
C7 C8 1.376(7)
C7 C20 1.502(6)
C8 C9 1.414(6)
C9 N1 1.340(6)
C9 C21 1.483(6)
C11 C12 1.300(7)
C12 Br1A 1.869(6)
C12 Br2B 1.909(6)
C12 Br2A 1.916(5)
C12 Br1B 1.916(7)
C14 C19 1.383(6)
C14 C15 1.385(6)
C15 C16 1.382(7)
C16 C17 1.382(7)
C17 C18 1.375(7)
C18 C19 1.392(7)
B1 F2 1.391(6)
B1 F1 1.393(6)
B1 N1 1.547(6)
B1 N2 1.553(6)

loop_
_geom_torsion_atom_site_label_1
_geom_torsion_atom_site_label_2
_geom_torsion_atom_site_label_3
_geom_torsion_atom_site_label_4
_geom_torsion
N2 C1 C2 C3 -2.9(5)
C10 C1 C2 C3 177.9(5)
N2 C1 C2 C11 -179.5(4)
C10 C1 C2 C11 1.3(8)
C1 C2 C3 C4 3.3(5)
C11 C2 C3 C4 179.8(5)
C1 C2 C3 C13 -176.0(4)
C11 C2 C3 C13 0.4(7)
C2 C3 C4 C5 177.4(5)
C13 C3 C4 C5 -3.2(8)
C2 C3 C4 N2 -2.6(5)
C13 C3 C4 N2 176.7(4)
N2 C4 C5 C6 3.2(6)
C3 C4 C5 C6 -176.9(4)
N2 C4 C5 C14 -178.1(4)
C3 C4 C5 C14 1.8(7)
C4 C5 C6 N1 -3.5(6)
C14 C5 C6 N1 177.8(4)
C4 C5 C6 C7 173.9(5)
C14 C5 C6 C7 -4.9(7)
C5 C6 C7 C8 -177.4(5)
N1 C6 C7 C8 0.2(5)
C5 C6 C7 C20 0.7(8)
N1 C6 C7 C20 178.3(4)
C6 C7 C8 C9 -0.8(5)
C20 C7 C8 C9 -179.0(4)
C7 C8 C9 N1 1.1(5)
C7 C8 C9 C21 -178.0(5)
C3 C2 C11 C12 60.4(8)
C1 C2 C11 C12 -123.7(6)
C2 C11 C12 Br1A -0.4(8)
C2 C11 C12 Br2B -174.3(4)
C2 C11 C12 Br2A 177.8(4)
C2 C11 C12 Br1B 7.4(8)
C4 C5 C14 C19 105.8(5)
C6 C5 C14 C19 -75.4(5)
C4 C5 C14 C15 -77.5(5)
C6 C5 C14 C15 101.2(5)
C19 C14 C15 C16 -0.1(7)
C5 C14 C15 C16 -176.7(4)
C14 C15 C16 C17 0.1(7)
C15 C16 C17 C18 -1.0(8)
C16 C17 C18 C19 1.9(7)
C15 C14 C19 C18 1.0(7)
C5 C14 C19 C18 177.6(4)
C17 C18 C19 C14 -1.9(7)
C8 C9 N1 C6 -1.0(5)
C21 C9 N1 C6 178.2(4)
C8 C9 N1 B1 -178.8(4)
C21 C9 N1 B1 0.3(7)
C5 C6 N1 C9 178.4(4)
C7 C6 N1 C9 0.5(5)
C5 C6 N1 B1 -3.6(6)
C7 C6 N1 B1 178.4(4)
F2 B1 N1 C9 66.9(6)
F1 B1 N1 C9 -53.6(5)
N2 B1 N1 C9 -173.3(4)
F2 B1 N1 C6 -110.6(5)
F1 B1 N1 C6 128.9(4)
N2 B1 N1 C6 9.2(6)
C2 C1 N2 C4 1.2(5)
C10 C1 N2 C4 -179.6(4)
C2 C1 N2 B1 177.9(4)
C10 C1 N2 B1 -3.0(7)
C5 C4 N2 C1 -179.2(4)
C3 C4 N2 C1 0.9(5)
C5 C4 N2 B1 4.2(6)
C3 C4 N2 B1 -175.7(4)
F2 B1 N2 C1 -65.2(5)
F1 B1 N2 C1 54.5(6)
N1 B1 N2 C1 174.4(4)
F2 B1 N2 C4 110.8(5)
F1 B1 N2 C4 -129.4(4)
N1 B1 N2 C4 -9.5(6)
